data_4105255
loop_
_publ_author_name
'Christian Nilewski'
'Roger W. Geisser'
'Marc-Olivier Ebert'
'Erick M. Carreira'

_publ_contact_author_address
;ETH Zurich
Laboratory of Organic Chemistry
HCI H330
Wolfgang-Pauli-Strasse 10
8093 Zurich
;
_publ_contact_author_email cnilewski@org.chem.ethz.ch
_publ_contact_author_fax ' +41 44 632 13 28'
_publ_contact_author_name 'Christian Nilewski'
_publ_contact_author_phone ' +41 44 632 29 43'
_publ_section_title
;
 Conformational and Configurational Analysis in the Study and Synthesis of
 Chlorinated Natural Products
;
_journal_name_full 'Journal of the American Chemical Society'
_journal_page_first 15866
_journal_page_last 15876
_journal_paper_doi 10.1021/ja906461h
_journal_volume 131
_journal_year 2009
_chemical_compound_source 'LOC ETH Zurich'
_chemical_formula_moiety 'C6 H11 Cl3 O2 '
_chemical_formula_sum 'C6 H11 Cl3 O2'
_chemical_formula_weight 221.511
_chemical_name_systematic
;
 ?
;
_space_group_IT_number 14
_symmetry_cell_setting monoclinic
_symmetry_space_group_name_Hall '-P 2yn'
_symmetry_space_group_name_H-M 'P 1 21/n 1'
_atom_sites_solution_primary direct
_atom_sites_solution_secondary difmap
_audit_creation_method maXus
_cell_angle_alpha 90.00
_cell_angle_beta 109.055(2)
_cell_angle_gamma 90.00
_cell_formula_units_Z 4
_cell_length_a 12.7131(5)
_cell_length_b 5.0275(2)
_cell_length_c 15.2227(6)
_cell_measurement_reflns_used 5533
_cell_measurement_temperature 223
_cell_measurement_theta_max 27.485
_cell_measurement_theta_min 2.425
_cell_volume 919.65(6)
_computing_cell_refinement 'HKL Scalepack (Otwinowski & Minor 1997)'
_computing_data_collection KappaCCD
_computing_data_reduction 'Denzo and Scalepak (Otwinowski & Minor, 1997)'
_computing_structure_refinement 'SHELXL-97 (Sheldrick, 1997)'
_computing_structure_solution 'SIR97(Altomare et al., J. Appl. Cryst.,1999)'
_diffrn_measured_fraction_theta_full 0.998
_diffrn_measured_fraction_theta_max 0.998
_diffrn_measurement_device KappaCCD
_diffrn_measurement_method CCD
_diffrn_orient_matrix_type X=UH
_diffrn_orient_matrix_UB_11 -0.05797
_diffrn_orient_matrix_UB_12 0.05967
_diffrn_orient_matrix_UB_13 0.00225
_diffrn_orient_matrix_UB_21 0.01561
_diffrn_orient_matrix_UB_22 0.00771
_diffrn_orient_matrix_UB_23 0.19814
_diffrn_orient_matrix_UB_31 0.03104
_diffrn_orient_matrix_UB_32 0.06199
_diffrn_orient_matrix_UB_33 -0.00486
_diffrn_radiation_source 'fine-focus sealed tube'
_diffrn_radiation_type ' MoK\a'
_diffrn_radiation_wavelength_id all
_diffrn_reflns_av_R_equivalents 0.038
_diffrn_reflns_limit_h_max 16
_diffrn_reflns_limit_h_min -16
_diffrn_reflns_limit_k_max 6
_diffrn_reflns_limit_k_min -6
_diffrn_reflns_limit_l_max 19
_diffrn_reflns_limit_l_min -19
_diffrn_reflns_number 3991
_diffrn_reflns_theta_full 27.47
_diffrn_reflns_theta_max 27.47
_diffrn_reflns_theta_min 2.54
_exptl_absorpt_coefficient_mu 0.946
_exptl_absorpt_correction_type none
_exptl_crystal_colour Colourless
_exptl_crystal_density_diffrn 1.600
_exptl_crystal_description needle
_exptl_crystal_F_000 456.0
_exptl_crystal_size_max .4
_exptl_crystal_size_mid .08
_exptl_crystal_size_min .04
_refine_diff_density_max 0.380
_refine_diff_density_min -0.461
_refine_diff_density_rms 0.112
_refine_ls_extinction_method none
_refine_ls_goodness_of_fit_ref 0.974
_refine_ls_hydrogen_treatment mixed
_refine_ls_matrix_type full
_refine_ls_number_parameters 107
_refine_ls_number_reflns 2111
_refine_ls_number_restraints 2
_refine_ls_restrained_S_all 0.974
_refine_ls_R_factor_all 0.0532
_refine_ls_R_factor_gt 0.0372
_refine_ls_shift/su_max 0.001
_refine_ls_shift/su_mean 0.000
_refine_ls_structure_factor_coef Fsqd
_refine_ls_weighting_details 'calc w=1/[\s^2^(Fo^2^)+ (0.1000P)^2^+0.0000P] where P=(Fo^2^+2Fc^2^)/3'
_refine_ls_weighting_scheme calc
_refine_ls_wR_factor_gt 0.1108
_refine_ls_wR_factor_ref 0.1424
_reflns_number_gt 1675
_reflns_number_total 2111
_reflns_threshold_expression >2sigma(I)
_cod_data_source_file ja906461h_si_011.cif
_cod_data_source_block global
_cod_original_sg_symbol_H-M 'P 21/n '
_cod_original_formula_sum 'C6 H11 Cl3 O2 '
_cod_database_code 4105255

loop_
_symmetry_equiv_pos_as_xyz
+X,+Y,+Z
-X,-Y,-Z
'-X+ 1/2,+Y+ 1/2,-Z+ 1/2'
'+X+ 1/2,-Y+ 1/2,+Z+ 1/2'

loop_
_atom_site_label
_atom_site_type_symbol
_atom_site_fract_x
_atom_site_fract_y
_atom_site_fract_z
_atom_site_U_iso_or_equiv
_atom_site_adp_type
_atom_site_occupancy
_atom_site_symmetry_multiplicity
_atom_site_calc_flag
_atom_site_refinement_flags
Cl9 Cl -0.05270(6) -0.18208(15) 0.71667(4) 0.0382(2) Uani 1 1 d .
Cl10 Cl 0.22281(5) 0.19078(13) 0.81585(4) 0.0291(2) Uani 1 1 d .
Cl11 Cl 0.30276(5) 0.13534(14) 1.04463(4) 0.0320(2) Uani 1 1 d .
O7 O -0.11378(14) 0.3473(4) 0.88898(13) 0.0308(5) Uani 1 1 d D
O8 O 0.03303(14) -0.2317(4) 0.92811(12) 0.0289(4) Uani 1 1 d D
C1 C -0.1295(2) 0.1511(5) 0.81864(18) 0.0278(6) Uani 1 1 d .
C2 C -0.02058(19) 0.0799(5) 0.80228(16) 0.0254(5) Uani 1 1 d .
C3 C 0.07117(18) -0.0068(5) 0.89047(15) 0.0217(5) Uani 1 1 d .
C4 C 0.18183(19) -0.0778(5) 0.87671(16) 0.0226(5) Uani 1 1 d .
C5 C 0.27532(19) -0.1454(5) 0.96557(17) 0.0252(5) Uani 1 1 d .
C6 C 0.3825(2) -0.2308(7) 0.9511(2) 0.0337(6) Uani 1 1 d .
H7 H -0.075(2) 0.482(5) 0.8901(19) 0.037 Uiso 1 1 d D
H8 H 0.060(3) -0.263(9) 0.9881(14) 0.073(12) Uiso 1 1 d D
H1A H -0.1788 0.2029 0.7560 0.033 Uiso 1 1 d R
H1B H -0.1594 -0.0139 0.8402 0.033 Uiso 1 1 d R
H2 H 0.0116 0.2265 0.7780 0.031 Uiso 1 1 d R
H3 H 0.0879 0.1275 0.9322 0.026 Uiso 1 1 d R
H4 H 0.1732 -0.2341 0.8403 0.027 Uiso 1 1 d R
H5 H 0.2513 -0.2805 1.0004 0.030 Uiso 1 1 d R
H6A H 0.4354 -0.2469 1.0065 0.040 Uiso 1 1 d R
H6B H 0.4090 -0.0963 0.9170 0.040 Uiso 1 1 d R
H6C H 0.3672 -0.3887 0.9150 0.040 Uiso 1 1 d R

loop_
_atom_site_aniso_label
_atom_site_aniso_U_11
_atom_site_aniso_U_22
_atom_site_aniso_U_33
_atom_site_aniso_U_23
_atom_site_aniso_U_13
_atom_site_aniso_U_12
Cl9 0.0468(4) 0.0386(5) 0.0229(4) -0.0074(3) 0.0028(3) 0.0034(3)
Cl10 0.0355(4) 0.0275(4) 0.0295(4) 0.0030(2) 0.0178(3) -0.0035(2)
Cl11 0.0359(4) 0.0326(4) 0.0245(3) -0.0035(2) 0.0061(3) -0.0002(3)
O7 0.0292(9) 0.0301(11) 0.0319(10) -0.0044(8) 0.0085(8) 0.0001(7)
O8 0.0285(9) 0.0319(11) 0.0248(10) 0.0084(8) 0.0067(7) -0.0058(8)
C1 0.0252(12) 0.0306(15) 0.0243(13) -0.0021(10) 0.0034(10) -0.0026(10)
C2 0.0273(12) 0.0248(13) 0.0222(12) 0.0005(10) 0.0055(9) -0.0021(10)
C3 0.0239(11) 0.0205(13) 0.0204(11) -0.0002(9) 0.0070(9) -0.0034(9)
C4 0.0272(12) 0.0185(12) 0.0239(12) 0.0008(9) 0.0111(9) -0.0014(9)
C5 0.0261(12) 0.0224(13) 0.0272(13) 0.0019(10) 0.0087(10) -0.0019(9)
C6 0.0249(12) 0.0350(16) 0.0389(16) -0.0056(13) 0.0074(11) 0.0008(12)

loop_
_atom_type_symbol
_atom_type_description
_atom_type_scat_dispersion_real
_atom_type_scat_dispersion_imag
_atom_type_scat_source
C C 0.0033 0.0016 'International Tables Vol C Tables 4.2.6.8 and 6.1.1.4'
H H 0.0000 0.0000 'International Tables Vol C Tables 4.2.6.8 and 6.1.1.4'
Cl Cl 0.1484 0.1585 'International Tables Vol C Tables 4.2.6.8 and 6.1.1.4'
O O 0.0106 0.0060 'International Tables Vol C Tables 4.2.6.8 and 6.1.1.4'

loop_
_diffrn_radiation_wavelength
0.71073

loop_
_geom_angle_atom_site_label_1
_geom_angle_atom_site_label_2
_geom_angle_atom_site_label_3
_geom_angle
O7 C1 C2 112.0(2)
C3 C2 C1 113.4(2)
C3 C2 Cl9 110.79(18)
C1 C2 Cl9 106.60(16)
O8 C3 C2 108.55(18)
O8 C3 C4 108.6(2)
C2 C3 C4 114.75(19)
C5 C4 C3 114.65(19)
C5 C4 Cl10 110.54(16)
C3 C4 Cl10 109.10(17)
C6 C5 C4 114.5(2)
C6 C5 Cl11 109.29(18)
C4 C5 Cl11 109.99(18)
C1 O7 H7 121(2)
C3 O8 H8 120(3)
O7 C1 H1A 115.6
C2 C1 H1A 103.2
O7 C1 H1B 107.4
C2 C1 H1B 108.5
H1A C1 H1B 110.0
C3 C2 H2 104.8
C1 C2 H2 113.6
Cl9 C2 H2 107.7
O8 C3 H3 110.1
C2 C3 H3 110.0
C4 C3 H3 104.7
C5 C4 H4 104.1
C3 C4 H4 109.7
Cl10 C4 H4 108.5
C6 C5 H5 109.9
C4 C5 H5 110.4
Cl11 C5 H5 102.0
C5 C6 H6A 109.0
C5 C6 H6B 111.4
H6A C6 H6B 106.3
C5 C6 H6C 107.3
H6A C6 H6C 114.8
H6B C6 H6C 108.2

loop_
_geom_bond_atom_site_label_1
_geom_bond_atom_site_label_2
_geom_bond_distance
Cl9 C2 1.803(3)
Cl10 C4 1.808(2)
Cl11 C5 1.813(3)
O7 C1 1.421(3)
O8 C3 1.423(3)
C1 C2 1.527(4)
C2 C3 1.526(3)
C3 C4 1.531(3)
C4 C5 1.519(3)
C5 C6 1.512(3)
O7 H7 0.838(18)
O8 H8 0.878(18)
C1 H1A 0.9894
C1 H1B 1.0113
C2 H2 0.9724
C3 H3 0.9036
C4 H4 0.9468
C5 H5 0.9703
C6 H6A 0.8943
C6 H6B 0.9771
C6 H6C 0.9490

loop_
_geom_torsion_atom_site_label_1
_geom_torsion_atom_site_label_2
_geom_torsion_atom_site_label_3
_geom_torsion_atom_site_label_4
_geom_torsion
O7 C1 C2 C3 54.7(3)
O7 C1 C2 Cl9 176.87(17)
C1 C2 C3 O8 58.7(3)
Cl9 C2 C3 O8 -61.1(2)
C1 C2 C3 C4 -179.6(2)
Cl9 C2 C3 C4 60.6(2)
O8 C3 C4 C5 -62.4(3)
C2 C3 C4 C5 176.0(2)
O8 C3 C4 Cl10 173.03(14)
C2 C3 C4 Cl10 51.4(3)
C3 C4 C5 C6 176.7(2)
Cl10 C4 C5 C6 -59.5(3)
C3 C4 C5 Cl11 -59.9(2)
Cl10 C4 C5 Cl11 63.95(19)
